data_7046730
loop_
_publ_author_name
'Hollingsworth, Thilini S.'
'Hollingsworth, Ryan L.'
'Lord, Richard L.'
'Groysman, Stanislav'

_publ_section_title
;
 Cooperative bimetallic reactivity of a heterodinuclear molybdenum-copper
 model of Mo-Cu CODH.
;
_journal_issue 30
_journal_name_full 'Dalton transactions (Cambridge, England : 2003)'
_journal_page_first 10017
_journal_page_last 10024
_journal_paper_doi 10.1039/c8dt02323a
_journal_volume 47
_journal_year 2018
_chemical_formula_moiety 'C36 H41 Cu N3 O3, F6 P, 3(C2 H5 O0.5)'
_chemical_formula_sum 'C42 H56 Cu F6 N3 O4.5 P'
_chemical_formula_weight 883.44
_space_group_crystal_system monoclinic
_space_group_IT_number 15
_space_group_name_Hall '-C 2yc'
_space_group_name_H-M_alt 'C 1 2/c 1'
_symmetry_Int_Tables_number 15
_symmetry_space_group_name_Hall '-C 2yc'
_symmetry_space_group_name_H-M 'C 1 2/c 1'
_atom_sites_solution_primary direct
_audit_creation_date 2018-06-18
_audit_creation_method
;
Olex2 1.2
(compiled 2015.01.26 svn.r3150 for OlexSys, GUI svn.r4998)
;
_audit_update_record
;
2018-06-18 deposited with the CCDC.
2018-06-19 downloaded from the CCDC.
;
_cell_angle_alpha 90
_cell_angle_beta 102.919(4)
_cell_angle_gamma 90
_cell_formula_units_Z 8
_cell_length_a 23.123(2)
_cell_length_b 20.901(2)
_cell_length_c 17.9704(17)
_cell_measurement_reflns_used 4522
_cell_measurement_temperature 100
_cell_measurement_theta_max 25.15
_cell_measurement_theta_min 1.33
_cell_volume 8465.1(14)
_computing_molecular_graphics 'Olex2 (Dolomanov et al., 2009)'
_computing_publication_material 'Olex2 (Dolomanov et al., 2009)'
_computing_structure_refinement 'olex2.refine (Bourhis et al., 2015)'
_computing_structure_solution 'SIR2004 (Burla et al., 2007)'
_diffrn_ambient_temperature 100(2)
_diffrn_measured_fraction_theta_full 0.9765
_diffrn_measured_fraction_theta_max 0.9765
_diffrn_measurement_device_type 'Bruker Apex2'
_diffrn_radiation_type 'Mo K\a'
_diffrn_radiation_wavelength 0.71073
_diffrn_reflns_av_R_equivalents 0.1069
_diffrn_reflns_av_unetI/netI 0.0874
_diffrn_reflns_limit_h_max 27
_diffrn_reflns_limit_h_min -26
_diffrn_reflns_limit_k_max 24
_diffrn_reflns_limit_k_min -24
_diffrn_reflns_limit_l_max 20
_diffrn_reflns_limit_l_min -21
_diffrn_reflns_number 59606
_diffrn_reflns_theta_full 25.1450
_diffrn_reflns_theta_max 25.14
_diffrn_reflns_theta_min 1.33
_exptl_absorpt_coefficient_mu 0.626
_exptl_absorpt_correction_type none
_exptl_crystal_colour red
_exptl_crystal_colour_primary red
_exptl_crystal_density_diffrn 1.3863
_exptl_crystal_description block
_exptl_crystal_F_000 3709.1674
_exptl_crystal_size_max 0.15
_exptl_crystal_size_mid 0.07
_exptl_crystal_size_min 0.05
_refine_diff_density_max 0.9474
_refine_diff_density_min -0.8351
_refine_diff_density_rms 0.1492
_refine_ls_d_res_high 0.8363
_refine_ls_d_res_low 15.3252
_refine_ls_goodness_of_fit_ref 0.9715
_refine_ls_hydrogen_treatment noref
_refine_ls_matrix_type full
_refine_ls_number_constraints 0
_refine_ls_number_parameters 513
_refine_ls_number_reflns 7392
_refine_ls_number_restraints 0
_refine_ls_restrained_S_all 0.9715
_refine_ls_R_factor_all 0.0978
_refine_ls_R_factor_gt 0.0461
_refine_ls_shift/su_max 0.0002
_refine_ls_shift/su_mean 0.0000
_refine_ls_structure_factor_coef Fsqd
_refine_ls_weighting_details 'w=1/[\s^2^(Fo^2^)+(0.0554P)^2^] where P=(Fo^2^+2Fc^2^)/3'
_refine_ls_weighting_scheme calc
_refine_ls_wR_factor_gt 0.0976
_refine_ls_wR_factor_ref 0.1126
_reflns_Friedel_coverage 0.0
_reflns_limit_h_max 26
_reflns_limit_h_min -27
_reflns_limit_k_max 24
_reflns_limit_k_min 0
_reflns_limit_l_max 21
_reflns_limit_l_min 0
_reflns_number_gt 4522
_reflns_number_total 7392
_reflns_threshold_expression I>=2u(I)
_cod_data_source_file c8dt02323a2.cif
_cod_data_source_block sg735
_cod_depositor_comments 'Adding full bibliography for 7046730--7046732.cif.'
_cod_database_code 7046730
_olex2_refinement_description
;
1. Others
 Fixed U12: O2(0)
 Fixed U23: O2(0)
 Fixed Uiso: H5(0.042) H4(0.04) H2(0.024) H42a(0.044) H42b(0.044) H42c(0.044)
 H1a(0.097) H1b(0.097) H1c(0.097) H2a(0.077) H2b(0.077) H3a(0.064) H3b(0.064)
 H4a(0.072) H4b(0.072) H4c(0.072) H5a(0.088) H5b(0.088) H5c(0.088) H6a(0.054)
 H6b(0.054) H13(0.023) H16a(0.066) H16b(0.066) H16c(0.066) H17a(0.054)
 H17b(0.054) H17c(0.054) H18(0.024) H19a(0.038) H19b(0.038) H19c(0.038)
 H20a(0.035) H20b(0.035) H20c(0.035) H21(0.023) H23(0.023) H25(0.026)
 H27(0.031) H28(0.035) H29(0.042) H30(0.036) H32a(0.041) H32b(0.041)
 H32c(0.041) H33a(0.041) H33b(0.041) H33c(0.041) H34a(0.038) H34b(0.038)
 H34c(0.038) H35a(0.03) H35b(0.03) H37(0.034) H38(0.038) H39(0.032)
 Fixed X: O2(0.5) H5(0.4353) H4(0.4645) H2(0.34) H42a(0.416) H42b(0.4719)
 H42c(0.4353) H1a(0.0712) H1b(0.1379) H1c(0.1256) H2a(0.0943) H2b(0.1499)
 H3a(0.1026) H3b(0.0445) H4a(0.0452) H4b(0.0195) H4c(-0.0129) H5a(0.4819)
 H5b(0.5407) H5c(0.4903) H6a(0.558) H6b(0.5729) H13(0.4144) H16a(0.4528)
 H16b(0.3856) H16c(0.4134) H17a(0.3267) H17b(0.3021) H17c(0.3145) H18(0.3678)
 H19a(0.4997) H19b(0.5144) H19c(0.5027) H20a(0.4237) H20b(0.4372) H20c(0.371)
 H21(0.3763) H23(0.304) H25(0.3213) H27(0.2594) H28(0.2342) H29(0.2474)
 H30(0.2854) H32a(0.3265) H32b(0.3838) H32c(0.3251) H33a(0.2341) H33b(0.2365)
 H33c(0.2353) H34a(0.3236) H34b(0.383) H34c(0.3258) H35a(0.4507) H35b(0.4339)
 H37(0.3648) H38(0.347) H39(0.3763)
 Fixed Y: H5(0.3556) H4(0.2693) H2(0.3441) H42a(0.2037) H42b(0.243)
 H42c(0.269) H1a(0.2242) H1b(0.2276) H1c(0.2124) H2a(0.1298) H2b(0.1183)
 H3a(0.0169) H3b(0.0351) H4a(0.0079) H4b(-0.0387) H4c(0.0278) H5a(0.0999)
 H5b(0.1117) H5c(0.1655) H6a(0.1269) H6b(0.1896) H13(0.1645) H16a(0.3567)
 H16b(0.38) H16c(0.37) H17a(0.2978) H17b(0.3063) H17c(0.2362) H18(0.339)
 H19a(0.1264) H19b(0.109) H19c(0.0532) H20a(0.0081) H20b(0.0639) H20c(0.053)
 H21(-0.0149) H23(0.0496) H25(0.1394) H27(0.375) H28(0.3889) H29(0.3041)
 H30(0.2066) H32a(-0.1546) H32b(-0.1119) H32c(-0.104) H33a(-0.0315) H33b(-
 0.1061) H33c(-0.054) H34a(-0.046) H34b(-0.076) H34c(-0.1202) H35a(0.3079)
 H35b(0.3743) H37(0.4501) H38(0.4947) H39(0.4415)
 Fixed Z: O2(0.25) H5(1.2945) H4(1.1727) H2(0.9125) H42a(0.6145) H42b(0.661)
 H42c(0.5804) H1a(0.5733) H1b(0.5622) H1c(0.6445) H2a(0.5161) H2b(0.5861)
 H3a(0.6003) H3b(0.5367) H4a(0.692) H4b(0.6218) H4c(0.6297) H5a(0.1491)
 H5b(0.118) H5c(0.1068) H6a(0.252) H6b(0.2087) H13(0.7278) H16a(0.7061)
 H16b(0.6954) H16c(0.6223) H17a(0.5688) H17b(0.6447) H17c(0.6159) H18(0.7923)
 H19a(0.9453) H19b(0.8649) H19c(0.9206) H20a(0.8152) H20b(0.7605) H20c(0.7711)
 H21(0.9045) H23(1.075) H25(1.1571) H27(1.0858) H28(1.2023) H29(1.2898)
 H30(1.2561) H32a(0.9742) H32b(0.9731) H32c(0.9069) H33a(1.0184) H33b(0.9992)
 H33c(0.9337) H34a(1.1242) H34b(1.1071) H34c(1.1031) H35a(0.9972) H35b(0.9532)
 H37(1.0049) H38(1.1161) H39(1.2322)
;
_olex2_submission_original_sample_id sg735
_olex2_submission_special_instructions 'No special instructions were received'

loop_
_space_group_symop_id
_space_group_symop_operation_xyz
1 x,y,z
2 -x,y,-z+1/2
3 -x,-y,-z
4 x,-y,z-1/2
5 x+1/2,y+1/2,z
6 -x+1/2,y+1/2,-z+1/2
7 -x+1/2,-y+1/2,-z
8 x+1/2,-y+1/2,z-1/2

loop_
_atom_site_label
_atom_site_type_symbol
_atom_site_fract_x
_atom_site_fract_y
_atom_site_fract_z
_atom_site_U_iso_or_equiv
_atom_site_adp_type
_atom_site_occupancy
Cu1 Cu 0.32170(2) 0.269171(19) 1.00964(2) 0.02580(14) Uani 1.000000
P1 P 0.26846(4) 0.54233(4) 0.27659(5) 0.0292(3) Uani 1.000000
F1 F 0.27489(10) 0.47698(9) 0.32178(12) 0.0444(6) Uani 1.000000
F2 F 0.26137(10) 0.60781(9) 0.23039(12) 0.0470(6) Uani 1.000000
F3 F 0.25345(10) 0.50365(9) 0.19824(11) 0.0463(6) Uani 1.000000
F4 F 0.33687(9) 0.54215(9) 0.27578(13) 0.0468(6) Uani 1.000000
F5 F 0.19982(9) 0.54527(10) 0.27623(12) 0.0454(6) Uani 1.000000
F6 F 0.28356(9) 0.58156(9) 0.35553(11) 0.0377(6) Uani 1.000000
O2 O 0.500000 0.197850 0.250000 0.034651 Uani 1.000000
O3 O 0.39916(9) 0.18970(9) 0.96644(10) 0.0176(5) Uani 1.000000
O5 O 0.43318(10) 0.33174(10) 1.25638(11) 0.0283(6) Uani 1.000000
H5 H 0.435300 0.355600 1.294500 0.042000 Uiso 1.000000
O4 O 0.45416(10) 0.28159(10) 1.12711(11) 0.0267(6) Uani 1.000000
H4 H 0.464500 0.269300 1.172700 0.040000 Uiso 1.000000
O1 O 0.07187(11) 0.10353(12) 0.61206(13) 0.0385(7) Uani 1.000000
N2 N 0.36406(12) 0.31096(11) 0.93617(14) 0.0203(7) Uani 1.000000
H2 H 0.340000 0.344100 0.912500 0.024000 Uiso 1.000000
C42 C 0.43235(16) 0.24653(16) 0.62735(19) 0.0295(9) Uani 1.000000
H42a H 0.416000 0.203700 0.614500 0.044000 Uiso 1.000000
H42b H 0.471900 0.243000 0.661000 0.044000 Uiso 1.000000
H42c H 0.435300 0.269000 0.580400 0.044000 Uiso 1.000000
N4 N 0.32763(12) 0.17512(12) 1.05944(14) 0.0189(7) Uani 1.000000
N5 N 0.28548(12) 0.28479(12) 1.09988(14) 0.0209(7) Uani 1.000000
C1 C 0.1111(2) 0.2061(2) 0.5894(2) 0.0649(15) Uani 1.000000
H1a H 0.071200 0.224200 0.573300 0.097000 Uiso 1.000000
H1b H 0.137900 0.227600 0.562200 0.097000 Uiso 1.000000
H1c H 0.125600 0.212400 0.644500 0.097000 Uiso 1.000000
C2 C 0.1093(2) 0.1363(3) 0.5716(2) 0.0639(14) Uani 1.000000
H2a H 0.094300 0.129800 0.516100 0.077000 Uiso 1.000000
H2b H 0.149900 0.118300 0.586100 0.077000 Uiso 1.000000
C3 C 0.0636(2) 0.0386(2) 0.5916(2) 0.0532(13) Uani 1.000000
H3a H 0.102600 0.016900 0.600300 0.064000 Uiso 1.000000
H3b H 0.044500 0.035100 0.536700 0.064000 Uiso 1.000000
C4 C 0.02555(19) 0.00607(19) 0.6378(2) 0.0479(12) Uani 1.000000
H4a H 0.045200 0.007900 0.692000 0.072000 Uiso 1.000000
H4b H 0.019500 -0.038700 0.621800 0.072000 Uiso 1.000000
H4c H -0.012900 0.027800 0.629700 0.072000 Uiso 1.000000
C5 C 0.5107(2) 0.1321(2) 0.1410(2) 0.0588(14) Uani 1.000000
H5a H 0.481900 0.099900 0.149100 0.088000 Uiso 1.000000
H5b H 0.540700 0.111700 0.118000 0.088000 Uiso 1.000000
H5c H 0.490300 0.165500 0.106800 0.088000 Uiso 1.000000
C6 C 0.54030(18) 0.16135(18) 0.2163(2) 0.0454(11) Uani 1.000000
H6a H 0.558000 0.126900 0.252000 0.054000 Uiso 1.000000
H6b H 0.572900 0.189600 0.208700 0.054000 Uiso 1.000000
C7 C 0.37911(14) 0.27205(14) 0.87591(17) 0.0186(8) Uani 1.000000
C8 C 0.39626(14) 0.20900(14) 0.89213(17) 0.0178(8) Uani 1.000000
C9 C 0.37881(14) 0.12799(14) 0.97235(17) 0.0157(8) Uani 1.000000
C10 C 0.39026(13) 0.08015(14) 0.92417(17) 0.0162(8) Uani 1.000000
C11 C 0.42480(14) 0.09816(14) 0.86432(17) 0.0191(8) Uani 1.000000
C12 C 0.40801(14) 0.16744(14) 0.83883(17) 0.0167(8) Uani 1.000000
C13 C 0.40613(14) 0.19215(15) 0.76609(17) 0.0191(8) Uani 1.000000
H13 H 0.414400 0.164500 0.727800 0.023000 Uiso 1.000000
C14 C 0.39252(14) 0.25638(15) 0.74771(18) 0.0204(8) Uani 1.000000
C15 C 0.39192(16) 0.28395(15) 0.66772(18) 0.0243(9) Uani 1.000000
C16 C 0.4128(2) 0.35404(17) 0.6734(2) 0.0441(12) Uani 1.000000
H16a H 0.452800 0.356700 0.706100 0.066000 Uiso 1.000000
H16b H 0.385600 0.380000 0.695400 0.066000 Uiso 1.000000
H16c H 0.413400 0.370000 0.622300 0.066000 Uiso 1.000000
C17 C 0.32805(17) 0.28077(17) 0.62002(19) 0.0360(10) Uani 1.000000
H17a H 0.326700 0.297800 0.568800 0.054000 Uiso 1.000000
H17b H 0.302100 0.306300 0.644700 0.054000 Uiso 1.000000
H17c H 0.314500 0.236200 0.615900 0.054000 Uiso 1.000000
C18 C 0.37828(15) 0.29558(14) 0.80377(17) 0.0203(8) Uani 1.000000
H18 H 0.367800 0.339000 0.792300 0.024000 Uiso 1.000000
C19 C 0.49148(14) 0.09652(15) 0.90222(19) 0.0251(9) Uani 1.000000
H19a H 0.499700 0.126400 0.945300 0.038000 Uiso 1.000000
H19b H 0.514400 0.109000 0.864900 0.038000 Uiso 1.000000
H19c H 0.502700 0.053200 0.920600 0.038000 Uiso 1.000000
C20 C 0.41304(15) 0.05163(15) 0.79666(18) 0.0235(8) Uani 1.000000
H20a H 0.423700 0.008100 0.815200 0.035000 Uiso 1.000000
H20b H 0.437200 0.063900 0.760500 0.035000 Uiso 1.000000
H20c H 0.371000 0.053000 0.771100 0.035000 Uiso 1.000000
C21 C 0.36949(14) 0.01918(14) 0.93641(17) 0.0190(8) Uani 1.000000
H21 H 0.376300 -0.014900 0.904500 0.023000 Uiso 1.000000
C22 C 0.33935(14) 0.00641(14) 0.99356(17) 0.0171(8) Uani 1.000000
C23 C 0.32637(14) 0.05703(15) 1.03752(17) 0.0191(8) Uani 1.000000
H23 H 0.304000 0.049600 1.075000 0.023000 Uiso 1.000000
C24 C 0.34606(15) 0.11831(15) 1.02652(17) 0.0193(8) Uani 1.000000
C25 C 0.31563(15) 0.17619(14) 1.12533(18) 0.0217(8) Uani 1.000000
H25 H 0.321300 0.139400 1.157100 0.026000 Uiso 1.000000
C26 C 0.29269(14) 0.23600(15) 1.15058(18) 0.0205(8) Uani 1.000000
C27 C 0.26439(15) 0.34019(15) 1.12065(19) 0.0255(9) Uani 1.000000
H27 H 0.259400 0.375000 1.085800 0.031000 Uiso 1.000000
C28 C 0.24950(15) 0.34897(16) 1.1902(2) 0.0290(9) Uani 1.000000
H28 H 0.234200 0.388900 1.202300 0.035000 Uiso 1.000000
C29 C 0.25716(17) 0.29915(18) 1.2415(2) 0.0349(10) Uani 1.000000
H29 H 0.247400 0.304100 1.289800 0.042000 Uiso 1.000000
C30 C 0.27936(17) 0.24166(16) 1.2215(2) 0.0300(9) Uani 1.000000
H30 H 0.285400 0.206600 1.256100 0.036000 Uiso 1.000000
C31 C 0.31774(14) -0.06101(14) 1.00832(18) 0.0198(8) Uani 1.000000
C32 C 0.34036(16) -0.11248(15) 0.96145(19) 0.0273(9) Uani 1.000000
H32a H 0.326500 -0.154600 0.974200 0.041000 Uiso 1.000000
H32b H 0.383800 -0.111900 0.973100 0.041000 Uiso 1.000000
H32c H 0.325100 -0.104000 0.906900 0.041000 Uiso 1.000000
C33 C 0.24981(15) -0.06336(15) 0.98806(19) 0.0271(9) Uani 1.000000
H33a H 0.234100 -0.031500 1.018400 0.041000 Uiso 1.000000
H33b H 0.236500 -0.106100 0.999200 0.041000 Uiso 1.000000
H33c H 0.235300 -0.054000 0.933700 0.041000 Uiso 1.000000
C34 C 0.33950(15) -0.07725(15) 1.09337(19) 0.0253(9) Uani 1.000000
H34a H 0.323600 -0.046000 1.124200 0.038000 Uiso 1.000000
H34b H 0.383000 -0.076000 1.107100 0.038000 Uiso 1.000000
H34c H 0.325800 -0.120200 1.103100 0.038000 Uiso 1.000000
C35 C 0.41946(15) 0.34090(15) 0.98368(18) 0.0248(9) Uani 1.000000
H35a H 0.450700 0.307900 0.997200 0.030000 Uiso 1.000000
H35b H 0.433900 0.374300 0.953200 0.030000 Uiso 1.000000
C36 C 0.40789(15) 0.37017(15) 1.05508(17) 0.0210(8) Uani 1.000000
C37 C 0.37776(16) 0.42856(16) 1.05230(18) 0.0287(9) Uani 1.000000
H37 H 0.364800 0.450100 1.004900 0.034000 Uiso 1.000000
C38 C 0.36690(16) 0.45478(16) 1.1182(2) 0.0316(10) Uani 1.000000
H38 H 0.347000 0.494700 1.116100 0.038000 Uiso 1.000000
C39 C 0.38473(15) 0.42349(16) 1.18726(18) 0.0269(9) Uani 1.000000
H39 H 0.376300 0.441500 1.232200 0.032000 Uiso 1.000000
C40 C 0.41458(15) 0.36647(16) 1.19112(18) 0.0234(8) Uani 1.000000
C41 C 0.42613(14) 0.33951(15) 1.12440(17) 0.0219(8) Uani 1.000000

loop_
_atom_site_aniso_label
_atom_site_aniso_U_11
_atom_site_aniso_U_22
_atom_site_aniso_U_33
_atom_site_aniso_U_12
_atom_site_aniso_U_13
_atom_site_aniso_U_23
Cu1 0.0347(3) 0.0272(3) 0.0164(2) 0.0043(2) 0.00748(19) 0.00065(19)
P1 0.0327(6) 0.0268(5) 0.0307(6) -0.0032(4) 0.0125(5) -0.0056(4)
F1 0.0575(15) 0.0325(12) 0.0469(13) -0.0071(11) 0.0198(12) 0.0071(10)
F2 0.0549(16) 0.0345(12) 0.0519(14) -0.0008(11) 0.0131(13) 0.0047(11)
F3 0.0633(16) 0.0424(13) 0.0370(13) -0.0045(11) 0.0193(12) -0.0115(10)
F4 0.0390(14) 0.0381(13) 0.0734(17) -0.0007(10) 0.0339(13) -0.0065(12)
F5 0.0265(13) 0.0573(14) 0.0540(14) -0.0068(10) 0.0124(11) -0.0260(12)
F6 0.0346(13) 0.0474(13) 0.0330(12) -0.0109(10) 0.0119(11) -0.0200(10)
O2 0.045000 0.034000 0.024900 -0.000000 0.007700 0.000000
O3 0.0245(14) 0.0193(12) 0.0091(11) -0.0002(10) 0.0038(10) 0.0003(9)
O5 0.0371(16) 0.0368(14) 0.0112(12) 0.0028(11) 0.0056(11) -0.0026(10)
O4 0.0371(15) 0.0267(13) 0.0147(12) 0.0078(11) 0.0027(11) -0.0019(10)
O1 0.0396(17) 0.0540(18) 0.0234(14) -0.0016(14) 0.0102(13) -0.0119(13)
N2 0.0262(17) 0.0200(14) 0.0137(14) 0.0049(12) 0.0022(13) 0.0004(12)
C42 0.036(2) 0.036(2) 0.0198(19) 0.0102(17) 0.0140(18) 0.0105(16)
N4 0.0171(16) 0.0272(16) 0.0135(15) 0.0005(12) 0.0057(13) -0.0025(12)
N5 0.0195(16) 0.0262(16) 0.0167(14) 0.0014(12) 0.0034(13) -0.0045(13)
C1 0.074(4) 0.085(4) 0.040(3) -0.027(3) 0.023(3) 0.002(3)
C2 0.073(4) 0.091(4) 0.036(3) 0.006(3) 0.031(3) 0.007(3)
C3 0.068(3) 0.057(3) 0.031(2) 0.014(2) 0.006(2) -0.015(2)
C4 0.042(3) 0.046(3) 0.049(3) 0.002(2) -0.003(2) -0.014(2)
C5 0.083(4) 0.053(3) 0.041(3) 0.026(3) 0.015(3) -0.004(2)
C6 0.044(3) 0.043(2) 0.048(3) 0.009(2) 0.006(2) 0.003(2)
C7 0.0192(19) 0.0221(18) 0.0141(17) 0.0021(15) 0.0025(15) -0.0041(15)
C8 0.0193(19) 0.0231(18) 0.0104(16) -0.0034(14) 0.0020(15) 0.0025(14)
C9 0.0161(19) 0.0174(18) 0.0133(17) -0.0015(14) 0.0023(15) 0.0035(14)
C10 0.0118(18) 0.0238(18) 0.0133(17) 0.0024(14) 0.0034(15) 0.0024(14)
C11 0.022(2) 0.0189(18) 0.0170(17) 0.0027(14) 0.0056(16) 0.0007(14)
C12 0.0171(19) 0.0189(17) 0.0140(17) -0.0002(14) 0.0031(15) -0.0003(14)
C13 0.020(2) 0.0222(18) 0.0159(17) 0.0015(15) 0.0061(16) -0.0048(14)
C14 0.0196(19) 0.0251(19) 0.0167(17) 0.0018(15) 0.0042(16) -0.0009(15)
C15 0.035(2) 0.0249(19) 0.0138(17) 0.0060(16) 0.0077(17) 0.0030(15)
C16 0.085(3) 0.029(2) 0.027(2) -0.004(2) 0.031(2) 0.0026(17)
C17 0.041(3) 0.048(2) 0.0203(19) 0.0194(19) 0.0093(19) 0.0090(17)
C18 0.025(2) 0.0202(18) 0.0149(17) 0.0040(15) 0.0033(16) 0.0021(14)
C19 0.020(2) 0.027(2) 0.031(2) 0.0051(15) 0.0101(17) 0.0080(16)
C20 0.035(2) 0.0222(18) 0.0185(18) -0.0011(16) 0.0164(17) 0.0001(15)
C21 0.0190(19) 0.0210(18) 0.0155(17) 0.0006(15) 0.0004(16) -0.0023(14)
C22 0.0130(18) 0.0217(18) 0.0166(17) 0.0014(14) 0.0031(15) 0.0038(14)
C23 0.020(2) 0.0248(19) 0.0127(16) 0.0018(15) 0.0037(15) 0.0022(14)
C24 0.023(2) 0.0205(19) 0.0140(17) 0.0028(15) 0.0030(16) -0.0002(14)
C25 0.023(2) 0.0214(19) 0.0207(19) -0.0031(15) 0.0039(17) 0.0026(15)
C26 0.0152(19) 0.0232(19) 0.0229(19) -0.0054(15) 0.0042(16) -0.0059(16)
C27 0.020(2) 0.028(2) 0.026(2) 0.0013(16) -0.0002(17) -0.0067(16)
C28 0.022(2) 0.032(2) 0.034(2) -0.0016(16) 0.0077(18) -0.0126(18)
C29 0.040(3) 0.035(2) 0.037(2) -0.0077(18) 0.024(2) -0.0125(19)
C30 0.036(2) 0.030(2) 0.029(2) -0.0071(17) 0.0186(19) -0.0028(17)
C31 0.0193(19) 0.0187(17) 0.0229(18) 0.0007(14) 0.0079(16) 0.0017(15)
C32 0.032(2) 0.0223(19) 0.030(2) 0.0007(16) 0.0124(18) 0.0031(16)
C33 0.025(2) 0.030(2) 0.028(2) -0.0022(16) 0.0082(18) 0.0029(16)
C34 0.026(2) 0.0250(19) 0.027(2) 0.0032(15) 0.0104(17) 0.0042(16)
C35 0.031(2) 0.0246(19) 0.0184(18) 0.0009(16) 0.0054(17) -0.0001(15)
C36 0.023(2) 0.0262(19) 0.0133(17) -0.0011(15) 0.0034(16) -0.0044(15)
C37 0.034(2) 0.031(2) 0.0187(19) 0.0032(17) 0.0007(18) -0.0035(16)
C38 0.032(2) 0.029(2) 0.030(2) 0.0081(17) -0.0012(19) -0.0060(17)
C39 0.024(2) 0.037(2) 0.0198(19) 0.0017(17) 0.0041(17) -0.0117(16)
C40 0.021(2) 0.030(2) 0.0177(18) -0.0012(16) 0.0012(16) -0.0031(16)
C41 0.020(2) 0.0265(19) 0.0181(19) 0.0005(15) 0.0029(16) -0.0048(15)

loop_
_atom_type_symbol
_atom_type_scat_dispersion_real
_atom_type_scat_dispersion_imag
_atom_type_scat_Cromer_Mann_a1
_atom_type_scat_Cromer_Mann_a2
_atom_type_scat_Cromer_Mann_a3
_atom_type_scat_Cromer_Mann_a4
_atom_type_scat_Cromer_Mann_b1
_atom_type_scat_Cromer_Mann_b2
_atom_type_scat_Cromer_Mann_b3
_atom_type_scat_Cromer_Mann_b4
_atom_type_scat_Cromer_Mann_c
_atom_type_scat_source
_atom_type_scat_dispersion_source
C 0.00300 0.00200 2.31000 1.02000 1.58860 0.86500 20.84390 10.20750 0.56870 51.65120 0.215599998832 'International Tables Volume C Table 6.1.1.4 (pp. 500-502)' custom
F 0.01700 0.01000 3.53920 2.64120 1.51700 1.02430 10.28250 4.29440 0.26150 26.14760 0.277599990368 'International Tables Volume C Table 6.1.1.4 (pp. 500-502)' custom
H 0.00000 0.00000 0.49300 0.32291 0.14019 0.04081 10.51090 26.12570 3.14236 57.79970 0.0030380000826 'International Tables Volume C Table 6.1.1.4 (pp. 500-502)' custom
O 0.01100 0.00600 3.04850 2.28680 1.54630 0.86700 13.27710 5.70110 0.32390 32.90890 0.250800013542 'International Tables Volume C Table 6.1.1.4 (pp. 500-502)' custom
N 0.00600 0.00300 12.21260 3.13220 2.01250 1.16630 0.00570 9.89330 28.99750 0.58260 -11.5290002823 'International Tables Volume C Table 6.1.1.4 (pp. 500-502)' custom
P 0.10200 0.09400 6.43450 4.17910 1.78000 1.49080 1.90670 27.15700 0.52600 68.16450 1.11489999294 'International Tables Volume C Table 6.1.1.4 (pp. 500-502)' custom
Cu 0.32000 1.26500 13.33800 7.16760 5.61580 1.67350 3.58280 0.24700 11.39660 64.81260 1.19099998474 'International Tables Volume C Table 6.1.1.4 (pp. 500-502)' custom

loop_
_geom_angle_atom_site_label_1
_geom_angle_atom_site_label_2
_geom_angle_atom_site_label_3
_geom_angle
_geom_angle_site_symmetry_3
N4 Cu1 N2 132.44(11) .
N5 Cu1 N2 144.16(10) .
N5 Cu1 N4 79.18(10) .
F2 P1 F1 179.35(12) .
F3 P1 F1 89.57(11) .
F3 P1 F2 89.92(12) .
F4 P1 F1 91.34(12) .
F4 P1 F2 89.07(12) .
F4 P1 F3 90.65(13) .
F5 P1 F1 90.84(13) .
F5 P1 F2 88.76(12) .
F5 P1 F3 89.77(12) .
F5 P1 F4 177.79(13) .
F6 P1 F1 90.60(11) .
F6 P1 F2 89.91(11) .
F6 P1 F3 179.83(12) .
F6 P1 F4 89.37(12) .
F6 P1 F5 90.21(12) .
C6 O2 C6 116.0(3) 2_655
C9 O3 C8 113.7(2) .
C3 O1 C2 113.1(3) .
C7 N2 Cu1 118.54(19) .
C35 N2 Cu1 106.58(18) .
C35 N2 C7 109.8(3) .
C24 N4 Cu1 125.6(2) .
C25 N4 Cu1 111.3(2) .
C25 N4 C24 123.0(3) .
C26 N5 Cu1 114.2(2) .
C27 N5 Cu1 127.4(2) .
C27 N5 C26 117.4(3) .
C1 C2 O1 110.5(4) .
C4 C3 O1 110.8(3) .
C5 C6 O2 112.8(3) 2_655
C8 C7 N2 118.6(3) .
C18 C7 N2 122.9(3) .
C18 C7 C8 118.6(3) .
C7 C8 O3 115.4(3) .
C12 C8 O3 121.2(3) .
C12 C8 C7 123.3(3) .
C10 C9 O3 120.5(3) .
C24 C9 O3 116.2(3) .
C24 C9 C10 123.2(3) .
C11 C10 C9 117.8(3) .
C21 C10 C9 116.1(3) .
C21 C10 C11 126.1(3) .
C12 C11 C10 107.8(3) .
C19 C11 C10 108.3(2) .
C19 C11 C12 108.2(2) .
C20 C11 C10 112.0(3) .
C20 C11 C12 111.8(2) .
C20 C11 C19 108.6(3) .
C11 C12 C8 117.7(3) .
C13 C12 C8 116.9(3) .
C13 C12 C11 125.3(3) .
C14 C13 C12 122.2(3) .
C15 C14 C13 122.1(3) .
C18 C14 C13 118.0(3) .
C18 C14 C15 119.9(3) .
C14 C15 C42 111.9(3) .
C16 C15 C42 107.7(3) .
C16 C15 C14 110.8(3) .
C17 C15 C42 109.2(3) .
C17 C15 C14 108.1(3) .
C17 C15 C16 109.1(3) .
C14 C18 C7 120.8(3) .
C22 C21 C10 122.6(3) .
C23 C22 C21 118.7(3) .
C31 C22 C21 122.6(3) .
C31 C22 C23 118.6(3) .
C24 C23 C22 120.1(3) .
C9 C24 N4 115.6(3) .
C23 C24 N4 124.6(3) .
C23 C24 C9 119.1(3) .
C26 C25 N4 118.0(3) .
C25 C26 N5 115.6(3) .
C30 C26 N5 122.5(3) .
C30 C26 C25 121.9(3) .
C28 C27 N5 123.1(3) .
C29 C28 C27 119.1(3) .
C30 C29 C28 118.8(3) .
C29 C30 C26 119.1(3) .
C32 C31 C22 112.7(3) .
C33 C31 C22 110.1(2) .
C33 C31 C32 107.8(3) .
C34 C31 C22 109.1(2) .
C34 C31 C32 108.4(2) .
C34 C31 C33 108.6(3) .
C36 C35 N2 111.3(3) .
C37 C36 C35 120.5(3) .
C41 C36 C35 120.4(3) .
C41 C36 C37 119.1(3) .
C38 C37 C36 120.0(3) .
C39 C38 C37 120.6(3) .
C40 C39 C38 120.2(3) .
C39 C40 O5 124.3(3) .
C41 C40 O5 115.9(3) .
C41 C40 C39 119.7(3) .
C36 C41 O4 119.3(3) .
C40 C41 O4 120.3(3) .
C40 C41 C36 120.4(3) .

loop_
_geom_bond_atom_site_label_1
_geom_bond_atom_site_label_2
_geom_bond_distance
_geom_bond_site_symmetry_2
Cu1 N2 2.011(3) .
Cu1 N4 2.151(3) .
Cu1 N5 2.011(3) .
P1 F1 1.579(2) .
P1 F2 1.590(2) .
P1 F3 1.593(2) .
P1 F4 1.585(2) .
P1 F5 1.587(2) .
P1 F6 1.608(2) .
O2 C6 1.439(4) 2_655
O2 C6 1.439(4) .
O3 C8 1.382(3) .
O3 C9 1.385(3) .
O5 C40 1.365(4) .
O4 C41 1.369(4) .
O1 C2 1.425(5) .
O1 C3 1.408(5) .
N2 C7 1.457(4) .
N2 C35 1.508(4) .
C42 C15 1.522(5) .
N4 C24 1.433(4) .
N4 C25 1.275(4) .
N5 C26 1.353(4) .
N5 C27 1.341(4) .
C1 C2 1.492(6) .
C3 C4 1.499(6) .
C5 C6 1.501(5) .
C7 C8 1.388(4) .
C7 C18 1.383(4) .
C8 C12 1.365(4) .
C9 C10 1.386(4) .
C9 C24 1.375(4) .
C10 C11 1.523(4) .
C10 C21 1.397(4) .
C11 C12 1.542(4) .
C11 C19 1.540(4) .
C11 C20 1.533(4) .
C12 C13 1.397(4) .
C13 C14 1.401(4) .
C14 C15 1.546(4) .
C14 C18 1.394(4) .
C15 C16 1.538(5) .
C15 C17 1.534(5) .
C21 C22 1.390(4) .
C22 C23 1.393(4) .
C22 C31 1.538(4) .
C23 C24 1.388(4) .
C25 C26 1.469(4) .
C26 C30 1.382(5) .
C27 C28 1.380(5) .
C28 C29 1.376(5) .
C29 C30 1.385(5) .
C31 C32 1.529(5) .
C31 C33 1.532(5) .
C31 C34 1.536(4) .
C35 C36 1.498(4) .
C36 C37 1.401(4) .
C36 C41 1.380(4) .
C37 C38 1.378(5) .
C38 C39 1.381(4) .
C39 C40 1.371(4) .
C40 C41 1.403(4) .
